data_1515905
loop_
_publ_author_name
'Neto, Brenno A. D.'
'Lapis, Alexandre A. M.'
'Mancilha, Fabiana S.'
'Batista, Jr, Eraldo L'
'Netz, Paulo A.'
'Rominger, Frank'
'Basso, Luiz A.'
'Santos, Di\'ogenes S'
'Dupont, Ja\"irton'

_publ_section_title
;
 On the selective detection of duplex deoxyribonucleic acids by
 2,1,3-benzothiadiazole fluorophores.
;
_journal_issue 6
_journal_name_full 'Molecular bioSystems'
_journal_page_first 967
_journal_page_last 975
_journal_paper_doi 10.1039/b919155k
_journal_volume 6
_journal_year 2010
_chemical_formula_sum 'C20 H13 N3 O S'
_chemical_formula_weight 343.39
_chemical_name_common '3b in manuscript'
_chemical_name_systematic
;
4-(3-pyridinyl)-7-(4-methoxy)-2,1,3-benzothiazole
;
_space_group_IT_number 2
_symmetry_cell_setting triclinic
_symmetry_space_group_name_Hall '-P 1'
_symmetry_space_group_name_H-M 'P -1'
_atom_sites_solution_hydrogens geom
_atom_sites_solution_primary direct
_atom_sites_solution_secondary difmap
_audit_creation_method SHELXL-97
_cell_angle_alpha 107.3780(10)
_cell_angle_beta 96.1190(10)
_cell_angle_gamma 97.8040(10)
_cell_formula_units_Z 6
_cell_length_a 7.49100(10)
_cell_length_b 16.4275(3)
_cell_length_c 21.0326(3)
_cell_measurement_temperature 200(2)
_cell_volume 2417.40(7)
_computing_cell_refinement 'Bruker SMART'
_computing_data_collection 'Bruker SMART'
_computing_data_reduction 'Bruker SAINT'
_computing_molecular_graphics 'Bruker SHELXTL'
_computing_publication_material 'Bruker SHELXTL'
_computing_structure_refinement 'SHELXL-97 (Sheldrick, 1997)'
_computing_structure_solution 'SHELXS-97 (Sheldrick, 1990)'
_diffrn_ambient_temperature 200(2)
_diffrn_measured_fraction_theta_full 0.990
_diffrn_measured_fraction_theta_max 0.990
_diffrn_measurement_device_type 'CCD area detector'
_diffrn_measurement_method 'phi and omega scans'
_diffrn_radiation_monochromator graphite
_diffrn_radiation_source 'fine-focus sealed tube'
_diffrn_radiation_type MoK\a
_diffrn_radiation_wavelength 0.71073
_diffrn_reflns_av_R_equivalents 0.0685
_diffrn_reflns_av_sigmaI/netI 0.0821
_diffrn_reflns_limit_h_max 9
_diffrn_reflns_limit_h_min -9
_diffrn_reflns_limit_k_max 21
_diffrn_reflns_limit_k_min -21
_diffrn_reflns_limit_l_max 27
_diffrn_reflns_limit_l_min -27
_diffrn_reflns_number 24828
_diffrn_reflns_theta_full 27.50
_diffrn_reflns_theta_max 27.50
_diffrn_reflns_theta_min 1.91
_exptl_absorpt_coefficient_mu 0.214
_exptl_absorpt_correction_T_max 0.9789
_exptl_absorpt_correction_T_min 0.9043
_exptl_absorpt_correction_type multi-scan
_exptl_absorpt_process_details
;
Sheldrick, G. M. (2008). <i>SADABS</i>. University of G\"ottingen, Germany.
;
_exptl_crystal_colour yellow
_exptl_crystal_density_diffrn 1.415
_exptl_crystal_density_method 'not measured'
_exptl_crystal_description polyhedron
_exptl_crystal_F_000 1068
_exptl_crystal_size_max 0.48
_exptl_crystal_size_mid 0.38
_exptl_crystal_size_min 0.10
_refine_diff_density_max 0.252
_refine_diff_density_min -0.390
_refine_diff_density_rms 0.052
_refine_ls_extinction_method none
_refine_ls_goodness_of_fit_ref 1.006
_refine_ls_hydrogen_treatment constr
_refine_ls_matrix_type full
_refine_ls_number_parameters 679
_refine_ls_number_reflns 10995
_refine_ls_number_restraints 0
_refine_ls_restrained_S_all 1.006
_refine_ls_R_factor_all 0.0974
_refine_ls_R_factor_gt 0.0506
_refine_ls_shift/su_max 0.001
_refine_ls_shift/su_mean 0.000
_refine_ls_structure_factor_coef Fsqd
_refine_ls_weighting_details 'calc w=1/[\s^2^(Fo^2^)+(0.0571P)^2^+0.0000P] where P=(Fo^2^+2Fc^2^)/3'
_refine_ls_weighting_scheme calc
_refine_ls_wR_factor_gt 0.1201
_refine_ls_wR_factor_ref 0.1440
_reflns_number_gt 6623
_reflns_number_total 10995
_reflns_threshold_expression >2sigma(I)
_cod_data_source_file b919155k.txt
_cod_data_source_block mm26
_cod_depositor_comments
;
The following automatic conversions were performed:

'_symmetry_cell_setting' value 'Triclinic' changed to 'triclinic'
according to
/usr/data/users/saulius/automatic-downloads/retrospective/RSC/lib/dictionaries/cif_core.dic
dictionary named 'cif_core.dic' version 2.4.2 from 2011-04-26.

Automatic conversion script
Id: cif_fix_values 2281 2013-09-26 08:29:07Z andrius 
;
_cod_original_cell_volume 2417.40(6)
_cod_original_sg_symbol_H-M P-1
_cod_database_code 1515905

loop_
_symmetry_equiv_pos_as_xyz
'x, y, z'
'-x, -y, -z'

loop_
_atom_site_label
_atom_site_type_symbol
_atom_site_fract_x
_atom_site_fract_y
_atom_site_fract_z
_atom_site_U_iso_or_equiv
_atom_site_adp_type
_atom_site_occupancy
_atom_site_symmetry_multiplicity
_atom_site_calc_flag
_atom_site_refinement_flags
S1_1 S 0.71134(8) 0.60370(3) 0.35980(3) 0.03817(15) Uani 1 1 d .
N1_1 N 0.7202(2) 0.67346(10) 0.31998(8) 0.0321(4) Uani 1 1 d .
N2_1 N 0.8222(2) 0.66137(11) 0.43279(8) 0.0355(4) Uani 1 1 d .
C1_1 C 1.0775(3) 0.80562(14) 0.60268(10) 0.0359(5) Uani 1 1 d .
C2_1 C 1.0318(3) 0.80802(14) 0.54723(10) 0.0347(5) Uani 1 1 d .
C3_1 C 0.9773(3) 0.81387(13) 0.48177(9) 0.0308(5) Uani 1 1 d .
C4_1 C 1.0204(3) 0.88927(14) 0.46664(10) 0.0332(5) Uani 1 1 d .
H4_1 H 1.0930 0.9383 0.5002 0.040 Uiso 1 1 calc R
C5_1 C 0.9606(3) 0.89637(13) 0.40297(9) 0.0315(5) Uani 1 1 d .
H5_1 H 0.9941 0.9506 0.3960 0.038 Uiso 1 1 calc R
C6_1 C 0.8567(3) 0.82968(12) 0.35033(9) 0.0274(4) Uani 1 1 d .
C7_1 C 0.8157(3) 0.74902(13) 0.36366(9) 0.0276(4) Uani 1 1 d .
C8_1 C 0.8734(3) 0.74141(13) 0.42870(10) 0.0290(4) Uani 1 1 d .
C11_1 C 0.7901(3) 0.84163(13) 0.28567(9) 0.0278(4) Uani 1 1 d .
C12_1 C 0.7633(3) 0.77512(13) 0.22411(9) 0.0312(5) Uani 1 1 d .
H12_1 H 0.7912 0.7201 0.2232 0.037 Uiso 1 1 calc R
C13_1 C 0.6971(3) 0.78759(13) 0.16452(10) 0.0340(5) Uani 1 1 d .
H13_1 H 0.6814 0.7416 0.1232 0.041 Uiso 1 1 calc R
C14_1 C 0.6534(3) 0.86739(14) 0.16500(10) 0.0337(5) Uani 1 1 d .
C15_1 C 0.6798(3) 0.93489(14) 0.22531(10) 0.0361(5) Uani 1 1 d .
H15_1 H 0.6519 0.9898 0.2259 0.043 Uiso 1 1 calc R
C16_1 C 0.7471(3) 0.92151(13) 0.28451(10) 0.0326(5) Uani 1 1 d .
H16_1 H 0.7646 0.9680 0.3256 0.039 Uiso 1 1 calc R
O17_1 O 0.5823(2) 0.87250(10) 0.10394(7) 0.0447(4) Uani 1 1 d .
C17_1 C 0.5428(3) 0.95392(15) 0.10157(12) 0.0508(6) Uani 1 1 d .
H17A_1 H 0.4509 0.9711 0.1304 0.076 Uiso 1 1 calc R
H17B_1 H 0.4958 0.9491 0.0550 0.076 Uiso 1 1 calc R
H17C_1 H 0.6543 0.9977 0.1176 0.076 Uiso 1 1 calc R
C21_1 C 1.1452(3) 0.80420(13) 0.66857(10) 0.0331(5) Uani 1 1 d .
C22_1 C 1.3271(3) 0.83816(14) 0.69503(11) 0.0423(6) Uani 1 1 d .
H22_1 H 1.3998 0.8627 0.6687 0.051 Uiso 1 1 calc R
N23_1 N 1.4062(3) 0.83862(14) 0.75496(10) 0.0525(5) Uani 1 1 d .
C24_1 C 1.3019(3) 0.80396(15) 0.79120(11) 0.0454(6) Uani 1 1 d .
H24_1 H 1.3557 0.8036 0.8341 0.055 Uiso 1 1 calc R
C25_1 C 1.1209(3) 0.76881(15) 0.76955(11) 0.0466(6) Uani 1 1 d .
H25_1 H 1.0518 0.7444 0.7968 0.056 Uiso 1 1 calc R
C26_1 C 1.0404(3) 0.76938(15) 0.70774(11) 0.0428(6) Uani 1 1 d .
H26_1 H 0.9146 0.7462 0.6921 0.051 Uiso 1 1 calc R
S1_2 S 0.79063(8) 0.94361(3) 0.69270(3) 0.03757(16) Uani 1 1 d .
N1_2 N 0.7209(2) 1.01065(10) 0.65728(8) 0.0309(4) Uani 1 1 d .
N2_2 N 0.8402(2) 1.00390(11) 0.77045(8) 0.0356(4) Uani 1 1 d .
C1_2 C 0.9563(3) 1.14345(14) 0.94790(10) 0.0343(5) Uani 1 1 d .
C2_2 C 0.8942(3) 1.15104(14) 0.89522(10) 0.0338(5) Uani 1 1 d .
C3_2 C 0.8221(3) 1.15579(13) 0.83114(9) 0.0294(5) Uani 1 1 d .
C4_2 C 0.7707(3) 1.22920(13) 0.82234(10) 0.0323(5) Uani 1 1 d .
H4_2 H 0.7788 1.2787 0.8608 0.039 Uiso 1 1 calc R
C5_2 C 0.7059(3) 1.23371(13) 0.75795(9) 0.0321(5) Uani 1 1 d .
H5_2 H 0.6728 1.2865 0.7552 0.039 Uiso 1 1 calc R
C6_2 C 0.6883(3) 1.16577(13) 0.69918(9) 0.0271(4) Uani 1 1 d .
C7_2 C 0.7339(3) 1.08663(13) 0.70703(9) 0.0267(4) Uani 1 1 d .
C8_2 C 0.8019(3) 1.08224(13) 0.77215(9) 0.0284(4) Uani 1 1 d .
C11_2 C 0.6278(3) 1.17459(12) 0.63253(9) 0.0266(4) Uani 1 1 d .
C12_2 C 0.5181(3) 1.10680(13) 0.58010(9) 0.0299(5) Uani 1 1 d .
H12_2 H 0.4827 1.0525 0.5866 0.036 Uiso 1 1 calc R
C13_2 C 0.4604(3) 1.11760(13) 0.51912(10) 0.0323(5) Uani 1 1 d .
H13_2 H 0.3852 1.0709 0.4842 0.039 Uiso 1 1 calc R
C14_2 C 0.5117(3) 1.19637(14) 0.50860(10) 0.0325(5) Uani 1 1 d .
C15_2 C 0.6219(3) 1.26437(14) 0.55959(10) 0.0346(5) Uani 1 1 d .
H15_2 H 0.6579 1.3184 0.5526 0.042 Uiso 1 1 calc R
C16_2 C 0.6789(3) 1.25296(13) 0.62069(10) 0.0332(5) Uani 1 1 d .
H16_2 H 0.7547 1.2997 0.6554 0.040 Uiso 1 1 calc R
O17_2 O 0.4479(2) 1.20096(10) 0.44642(7) 0.0435(4) Uani 1 1 d .
C17_2 C 0.4803(4) 1.28382(16) 0.43715(12) 0.0544(7) Uani 1 1 d .
H17A_2 H 0.6115 1.3020 0.4391 0.082 Uiso 1 1 calc R
H17B_2 H 0.4360 1.3261 0.4729 0.082 Uiso 1 1 calc R
H17C_2 H 0.4158 1.2804 0.3931 0.082 Uiso 1 1 calc R
C21_2 C 1.0405(3) 1.13382(13) 1.00922(9) 0.0313(5) Uani 1 1 d .
C22_2 C 1.2255(3) 1.16282(15) 1.03009(11) 0.0469(6) Uani 1 1 d .
H22_2 H 1.2909 1.1906 1.0038 0.056 Uiso 1 1 calc R
N23_2 N 1.3176(3) 1.15436(14) 1.08446(10) 0.0573(6) Uani 1 1 d .
C24_2 C 1.2240(3) 1.11606(14) 1.12122(11) 0.0418(6) Uani 1 1 d .
H24_2 H 1.2876 1.1101 1.1607 0.050 Uiso 1 1 calc R
C25_2 C 1.0408(3) 1.08494(16) 1.10494(11) 0.0461(6) Uani 1 1 d .
H25_2 H 0.9795 1.0570 1.1321 0.055 Uiso 1 1 calc R
C26_2 C 0.9463(3) 1.09477(17) 1.04851(11) 0.0504(6) Uani 1 1 d .
H26_2 H 0.8184 1.0750 1.0368 0.060 Uiso 1 1 calc R
S1_3 S 0.66911(9) 0.27346(4) 0.03117(3) 0.04390(17) Uani 1 1 d .
N1_3 N 0.6701(2) 0.34376(11) -0.00817(8) 0.0368(4) Uani 1 1 d .
N2_3 N 0.7651(2) 0.33360(11) 0.10553(8) 0.0373(4) Uani 1 1 d .
C1_3 C 1.0037(3) 0.47527(14) 0.27587(10) 0.0371(5) Uani 1 1 d .
C2_3 C 0.9534(3) 0.48108(14) 0.22153(10) 0.0355(5) Uani 1 1 d .
C3_3 C 0.8957(3) 0.48823(13) 0.15699(10) 0.0313(5) Uani 1 1 d .
C4_3 C 0.9280(3) 0.56467(14) 0.14284(10) 0.0343(5) Uani 1 1 d .
H4_3 H 0.9922 0.6150 0.1775 0.041 Uiso 1 1 calc R
C5_3 C 0.8698(3) 0.57171(13) 0.07883(10) 0.0339(5) Uani 1 1 d .
H5_3 H 0.8944 0.6272 0.0732 0.041 Uiso 1 1 calc R
C6_3 C 0.7797(3) 0.50346(12) 0.02404(9) 0.0283(4) Uani 1 1 d .
C7_3 C 0.7488(3) 0.42177(13) 0.03690(9) 0.0290(5) Uani 1 1 d .
C8_3 C 0.8040(3) 0.41474(13) 0.10238(10) 0.0301(5) Uani 1 1 d .
C11_3 C 0.7194(3) 0.51500(13) -0.04162(9) 0.0291(5) Uani 1 1 d .
C12_3 C 0.6101(3) 0.44922(14) -0.09537(10) 0.0366(5) Uani 1 1 d .
H12_3 H 0.5739 0.3942 -0.0901 0.044 Uiso 1 1 calc R
C13_3 C 0.5528(3) 0.46148(14) -0.15591(10) 0.0391(5) Uani 1 1 d .
H13_3 H 0.4797 0.4150 -0.1916 0.047 Uiso 1 1 calc R
C14_3 C 0.6012(3) 0.54092(14) -0.16481(10) 0.0346(5) Uani 1 1 d .
C15_3 C 0.7106(3) 0.60762(14) -0.11316(11) 0.0432(6) Uani 1 1 d .
H15_3 H 0.7460 0.6625 -0.1189 0.052 Uiso 1 1 calc R
C16_3 C 0.7683(3) 0.59390(14) -0.05298(11) 0.0412(5) Uani 1 1 d .
H16_3 H 0.8443 0.6402 -0.0180 0.049 Uiso 1 1 calc R
O17_3 O 0.5359(2) 0.54733(10) -0.22627(7) 0.0476(4) Uani 1 1 d .
C17_3 C 0.5647(4) 0.63065(17) -0.23397(12) 0.0645(8) Uani 1 1 d .
H17A_3 H 0.5156 0.6711 -0.1986 0.097 Uiso 1 1 calc R
H17B_3 H 0.5027 0.6276 -0.2783 0.097 Uiso 1 1 calc R
H17C_3 H 0.6958 0.6509 -0.2304 0.097 Uiso 1 1 calc R
C21_3 C 1.0800(3) 0.47068(13) 0.33981(10) 0.0346(5) Uani 1 1 d .
C22_3 C 1.2617(3) 0.50576(15) 0.36443(11) 0.0443(6) Uani 1 1 d .
H22_3 H 1.3291 0.5330 0.3383 0.053 Uiso 1 1 calc R
N23_3 N 1.3483(3) 0.50385(13) 0.42258(10) 0.0531(6) Uani 1 1 d .
C24_3 C 1.2517(4) 0.46557(15) 0.45854(11) 0.0456(6) Uani 1 1 d .
H24_3 H 1.3107 0.4637 0.5002 0.055 Uiso 1 1 calc R
C25_3 C 1.0701(4) 0.42843(15) 0.43832(11) 0.0480(6) Uani 1 1 d .
H25_3 H 1.0070 0.4008 0.4652 0.058 Uiso 1 1 calc R
C26_3 C 0.9815(3) 0.43192(15) 0.37868(11) 0.0438(6) Uani 1 1 d .
H26_3 H 0.8555 0.4083 0.3644 0.053 Uiso 1 1 calc R

loop_
_atom_site_aniso_label
_atom_site_aniso_U_11
_atom_site_aniso_U_22
_atom_site_aniso_U_33
_atom_site_aniso_U_23
_atom_site_aniso_U_13
_atom_site_aniso_U_12
S1_1 0.0489(4) 0.0346(3) 0.0313(3) 0.0142(2) -0.0001(3) 0.0051(3)
N1_1 0.0348(10) 0.0343(10) 0.0259(9) 0.0101(8) 0.0000(7) 0.0046(8)
N2_1 0.0387(10) 0.0411(10) 0.0301(10) 0.0167(8) 0.0014(8) 0.0093(8)
C1_1 0.0371(12) 0.0403(12) 0.0289(12) 0.0090(10) -0.0003(9) 0.0108(10)
C2_1 0.0311(12) 0.0440(13) 0.0282(12) 0.0107(10) -0.0003(9) 0.0098(10)
C3_1 0.0284(11) 0.0422(12) 0.0233(11) 0.0115(9) 0.0017(8) 0.0106(9)
C4_1 0.0290(11) 0.0430(13) 0.0243(11) 0.0080(10) -0.0009(9) 0.0050(9)
C5_1 0.0321(12) 0.0350(11) 0.0275(11) 0.0115(9) 0.0044(9) 0.0028(9)
C6_1 0.0252(10) 0.0354(11) 0.0245(10) 0.0122(9) 0.0057(8) 0.0078(9)
C7_1 0.0249(10) 0.0351(11) 0.0240(10) 0.0098(9) 0.0032(8) 0.0090(9)
C8_1 0.0274(11) 0.0366(12) 0.0271(11) 0.0138(9) 0.0037(8) 0.0119(9)
C11_1 0.0257(10) 0.0349(11) 0.0249(11) 0.0128(9) 0.0051(8) 0.0042(9)
C12_1 0.0335(12) 0.0353(11) 0.0282(11) 0.0133(9) 0.0050(9) 0.0099(9)
C13_1 0.0374(12) 0.0394(12) 0.0238(11) 0.0098(9) 0.0015(9) 0.0047(10)
C14_1 0.0304(11) 0.0479(13) 0.0279(11) 0.0218(10) 0.0026(9) 0.0033(10)
C15_1 0.0378(12) 0.0395(12) 0.0345(12) 0.0188(10) 0.0018(10) 0.0059(10)
C16_1 0.0352(12) 0.0370(12) 0.0258(11) 0.0119(9) 0.0032(9) 0.0035(10)
O17_1 0.0519(10) 0.0539(10) 0.0325(9) 0.0242(8) -0.0050(7) 0.0085(8)
C17_1 0.0535(16) 0.0570(16) 0.0472(15) 0.0339(13) -0.0076(12) 0.0004(12)
C21_1 0.0403(13) 0.0333(11) 0.0246(11) 0.0069(9) -0.0017(9) 0.0135(10)
C22_1 0.0447(14) 0.0496(14) 0.0318(12) 0.0155(11) -0.0022(10) 0.0066(11)
N23_1 0.0510(13) 0.0657(14) 0.0358(11) 0.0173(10) -0.0114(10) 0.0052(11)
C24_1 0.0603(17) 0.0476(14) 0.0263(12) 0.0108(11) -0.0066(11) 0.0151(12)
C25_1 0.0566(16) 0.0539(15) 0.0320(13) 0.0172(11) 0.0042(11) 0.0123(13)
C26_1 0.0427(14) 0.0514(14) 0.0332(13) 0.0145(11) -0.0001(10) 0.0065(11)
S1_2 0.0473(4) 0.0362(3) 0.0334(3) 0.0176(3) 0.0023(2) 0.0095(3)
N1_2 0.0356(10) 0.0337(9) 0.0258(9) 0.0138(8) 0.0020(7) 0.0068(8)
N2_2 0.0356(10) 0.0446(11) 0.0313(10) 0.0206(9) 0.0011(8) 0.0071(8)
C1_2 0.0333(12) 0.0432(13) 0.0258(11) 0.0115(10) 0.0019(9) 0.0057(10)
C2_2 0.0288(11) 0.0458(13) 0.0271(11) 0.0157(10) 0.0005(9) 0.0019(10)
C3_2 0.0228(10) 0.0437(12) 0.0235(11) 0.0165(9) 0.0002(8) 0.0014(9)
C4_2 0.0324(12) 0.0395(12) 0.0229(11) 0.0085(9) 0.0020(9) 0.0049(10)
C5_2 0.0333(12) 0.0368(12) 0.0283(11) 0.0129(10) 0.0020(9) 0.0091(9)
C6_2 0.0250(10) 0.0346(11) 0.0230(10) 0.0116(9) 0.0012(8) 0.0060(9)
C7_2 0.0240(10) 0.0373(11) 0.0219(10) 0.0141(9) 0.0031(8) 0.0050(9)
C8_2 0.0220(10) 0.0403(12) 0.0260(11) 0.0172(9) 0.0009(8) 0.0033(9)
C11_2 0.0278(11) 0.0334(11) 0.0225(10) 0.0123(9) 0.0033(8) 0.0113(9)
C12_2 0.0317(11) 0.0343(11) 0.0273(11) 0.0137(9) 0.0034(9) 0.0099(9)
C13_2 0.0334(12) 0.0388(12) 0.0235(11) 0.0084(9) -0.0019(9) 0.0102(10)
C14_2 0.0360(12) 0.0457(13) 0.0217(10) 0.0140(10) 0.0042(9) 0.0197(10)
C15_2 0.0472(13) 0.0347(12) 0.0275(11) 0.0152(10) 0.0060(10) 0.0140(10)
C16_2 0.0388(12) 0.0364(12) 0.0246(11) 0.0097(9) 0.0012(9) 0.0108(10)
O17_2 0.0595(10) 0.0521(10) 0.0237(8) 0.0174(7) -0.0013(7) 0.0199(8)
C17_2 0.084(2) 0.0571(16) 0.0358(14) 0.0261(12) 0.0082(13) 0.0318(15)
C21_2 0.0366(12) 0.0364(12) 0.0211(10) 0.0097(9) -0.0005(9) 0.0092(10)
C22_2 0.0435(14) 0.0611(16) 0.0363(13) 0.0255(12) -0.0054(11) -0.0043(12)
N23_2 0.0458(13) 0.0818(16) 0.0469(13) 0.0385(12) -0.0135(10) -0.0054(11)
C24_2 0.0486(15) 0.0499(14) 0.0282(12) 0.0172(11) -0.0058(10) 0.0109(12)
C25_2 0.0472(15) 0.0644(16) 0.0347(13) 0.0287(12) 0.0037(11) 0.0089(12)
C26_2 0.0341(13) 0.0849(19) 0.0396(14) 0.0352(13) -0.0004(10) 0.0053(13)
S1_3 0.0625(4) 0.0356(3) 0.0312(3) 0.0124(3) -0.0009(3) 0.0027(3)
N1_3 0.0474(11) 0.0342(10) 0.0265(10) 0.0097(8) 0.0001(8) 0.0043(8)
N2_3 0.0434(11) 0.0405(11) 0.0298(10) 0.0157(8) 0.0022(8) 0.0062(9)
C1_3 0.0394(13) 0.0421(13) 0.0291(12) 0.0102(10) 0.0014(10) 0.0102(10)
C2_3 0.0338(12) 0.0403(12) 0.0305(12) 0.0100(10) -0.0004(9) 0.0071(10)
C3_3 0.0279(11) 0.0430(12) 0.0242(11) 0.0114(9) 0.0016(9) 0.0102(9)
C4_3 0.0334(12) 0.0364(12) 0.0280(11) 0.0064(9) -0.0033(9) 0.0039(9)
C5_3 0.0353(12) 0.0321(11) 0.0334(12) 0.0128(10) -0.0018(9) 0.0035(9)
C6_3 0.0253(10) 0.0357(11) 0.0249(10) 0.0097(9) 0.0025(8) 0.0095(9)
C7_3 0.0283(11) 0.0347(11) 0.0247(11) 0.0089(9) 0.0044(8) 0.0092(9)
C8_3 0.0274(11) 0.0410(12) 0.0240(11) 0.0124(9) 0.0027(8) 0.0097(9)
C11_3 0.0270(11) 0.0340(11) 0.0275(11) 0.0096(9) 0.0044(9) 0.0101(9)
C12_3 0.0374(12) 0.0377(12) 0.0336(12) 0.0140(10) -0.0039(10) 0.0049(10)
C13_3 0.0405(13) 0.0416(13) 0.0314(12) 0.0104(10) -0.0062(10) 0.0060(10)
C14_3 0.0354(12) 0.0465(13) 0.0272(11) 0.0150(10) 0.0053(9) 0.0180(10)
C15_3 0.0587(16) 0.0393(13) 0.0353(13) 0.0193(11) 0.0037(11) 0.0072(11)
C16_3 0.0495(14) 0.0406(13) 0.0302(12) 0.0115(10) -0.0020(10) 0.0031(11)
O17_3 0.0598(11) 0.0561(10) 0.0321(9) 0.0214(8) -0.0020(8) 0.0177(8)
C17_3 0.101(2) 0.0641(18) 0.0411(15) 0.0299(14) 0.0042(15) 0.0312(17)
C21_3 0.0434(13) 0.0344(12) 0.0256(11) 0.0079(9) 0.0002(10) 0.0135(10)
C22_3 0.0495(15) 0.0489(14) 0.0340(13) 0.0175(11) -0.0020(11) 0.0035(12)
N23_3 0.0569(14) 0.0612(14) 0.0386(12) 0.0211(11) -0.0116(10) 0.0051(11)
C24_3 0.0663(18) 0.0430(14) 0.0277(12) 0.0128(11) -0.0055(11) 0.0164(13)
C25_3 0.0673(18) 0.0485(14) 0.0342(13) 0.0185(11) 0.0094(12) 0.0174(13)
C26_3 0.0461(14) 0.0509(14) 0.0351(13) 0.0156(11) 0.0043(11) 0.0084(11)

loop_
_atom_type_symbol
_atom_type_description
_atom_type_scat_dispersion_real
_atom_type_scat_dispersion_imag
_atom_type_scat_source
C C 0.0033 0.0016 'International Tables Vol C Tables 4.2.6.8 and 6.1.1.4'
H H 0.0000 0.0000 'International Tables Vol C Tables 4.2.6.8 and 6.1.1.4'
N N 0.0061 0.0033 'International Tables Vol C Tables 4.2.6.8 and 6.1.1.4'
O O 0.0106 0.0060 'International Tables Vol C Tables 4.2.6.8 and 6.1.1.4'
S S 0.1246 0.1234 'International Tables Vol C Tables 4.2.6.8 and 6.1.1.4'

loop_
_geom_angle_atom_site_label_1
_geom_angle_atom_site_label_2
_geom_angle_atom_site_label_3
_geom_angle
N1_1 S1_1 N2_1 101.33(9)
C7_1 N1_1 S1_1 106.85(13)
C8_1 N2_1 S1_1 106.06(13)
C2_1 C1_1 C21_1 176.0(2)
C1_1 C2_1 C3_1 178.1(2)
C4_1 C3_1 C8_1 116.51(17)
C4_1 C3_1 C2_1 122.04(19)
C8_1 C3_1 C2_1 121.45(19)
C3_1 C4_1 C5_1 122.24(19)
C6_1 C5_1 C4_1 124.04(19)
C5_1 C6_1 C7_1 115.03(17)
C5_1 C6_1 C11_1 121.92(18)
C7_1 C6_1 C11_1 123.03(17)
N1_1 C7_1 C6_1 126.57(17)
N1_1 C7_1 C8_1 112.06(17)
C6_1 C7_1 C8_1 121.36(18)
N2_1 C8_1 C3_1 125.56(18)
N2_1 C8_1 C7_1 113.70(18)
C3_1 C8_1 C7_1 120.73(18)
C12_1 C11_1 C16_1 117.25(18)
C12_1 C11_1 C6_1 122.64(18)
C16_1 C11_1 C6_1 120.09(17)
C13_1 C12_1 C11_1 121.42(19)
C12_1 C13_1 C14_1 120.06(19)
O17_1 C14_1 C15_1 124.34(19)
O17_1 C14_1 C13_1 115.80(18)
C15_1 C14_1 C13_1 119.84(18)
C16_1 C15_1 C14_1 119.40(19)
C15_1 C16_1 C11_1 122.02(19)
C14_1 O17_1 C17_1 117.73(17)
C26_1 C21_1 C22_1 117.3(2)
C26_1 C21_1 C1_1 123.9(2)
C22_1 C21_1 C1_1 118.8(2)
N23_1 C22_1 C21_1 124.2(2)
C22_1 N23_1 C24_1 117.1(2)
N23_1 C24_1 C25_1 123.2(2)
C24_1 C25_1 C26_1 119.1(2)
C25_1 C26_1 C21_1 119.1(2)
N2_2 S1_2 N1_2 101.17(9)
C7_2 N1_2 S1_2 106.45(13)
C8_2 N2_2 S1_2 106.31(13)
C2_2 C1_2 C21_2 176.6(2)
C1_2 C2_2 C3_2 177.1(2)
C4_2 C3_2 C2_2 123.09(19)
C4_2 C3_2 C8_2 116.76(17)
C2_2 C3_2 C8_2 120.15(18)
C3_2 C4_2 C5_2 122.28(19)
C6_2 C5_2 C4_2 123.54(18)
C5_2 C6_2 C7_2 115.52(17)
C5_2 C6_2 C11_2 121.72(17)
C7_2 C6_2 C11_2 122.75(17)
N1_2 C7_2 C8_2 112.67(17)
N1_2 C7_2 C6_2 126.34(17)
C8_2 C7_2 C6_2 120.99(18)
N2_2 C8_2 C3_2 125.78(17)
N2_2 C8_2 C7_2 113.39(17)
C3_2 C8_2 C7_2 120.83(17)
C16_2 C11_2 C12_2 117.74(17)
C16_2 C11_2 C6_2 119.87(18)
C12_2 C11_2 C6_2 122.39(17)
C13_2 C12_2 C11_2 121.07(19)
C12_2 C13_2 C14_2 120.23(19)
O17_2 C14_2 C15_2 124.12(19)
O17_2 C14_2 C13_2 116.06(19)
C15_2 C14_2 C13_2 119.82(18)
C16_2 C15_2 C14_2 119.53(19)
C15_2 C16_2 C11_2 121.60(19)
C14_2 O17_2 C17_2 117.03(17)
C22_2 C21_2 C26_2 117.34(19)
C22_2 C21_2 C1_2 119.3(2)
C26_2 C21_2 C1_2 123.3(2)
N23_2 C22_2 C21_2 124.2(2)
C22_2 N23_2 C24_2 117.3(2)
N23_2 C24_2 C25_2 123.2(2)
C24_2 C25_2 C26_2 118.9(2)
C25_2 C26_2 C21_2 119.0(2)
N2_3 S1_3 N1_3 101.03(9)
C7_3 N1_3 S1_3 107.25(13)
C8_3 N2_3 S1_3 106.26(13)
C2_3 C1_3 C21_3 174.9(2)
C1_3 C2_3 C3_3 179.4(3)
C4_3 C3_3 C8_3 115.90(18)
C4_3 C3_3 C2_3 122.79(19)
C8_3 C3_3 C2_3 121.29(19)
C3_3 C4_3 C5_3 122.69(19)
C6_3 C5_3 C4_3 124.36(19)
C5_3 C6_3 C7_3 114.13(17)
C5_3 C6_3 C11_3 121.97(18)
C7_3 C6_3 C11_3 123.90(17)
N1_3 C7_3 C8_3 111.55(17)
N1_3 C7_3 C6_3 126.79(17)
C8_3 C7_3 C6_3 121.66(18)
N2_3 C8_3 C3_3 124.86(18)
N2_3 C8_3 C7_3 113.90(18)
C3_3 C8_3 C7_3 121.22(18)
C16_3 C11_3 C12_3 115.83(19)
C16_3 C11_3 C6_3 121.22(18)
C12_3 C11_3 C6_3 122.94(18)
C13_3 C12_3 C11_3 122.2(2)
C14_3 C13_3 C12_3 120.3(2)
O17_3 C14_3 C13_3 116.15(19)
O17_3 C14_3 C15_3 124.4(2)
C13_3 C14_3 C15_3 119.46(19)
C14_3 C15_3 C16_3 119.5(2)
C15_3 C16_3 C11_3 122.8(2)
C14_3 O17_3 C17_3 117.30(18)
C22_3 C21_3 C26_3 117.7(2)
C22_3 C21_3 C1_3 118.8(2)
C26_3 C21_3 C1_3 123.5(2)
N23_3 C22_3 C21_3 124.1(2)
C24_3 N23_3 C22_3 117.1(2)
N23_3 C24_3 C25_3 123.2(2)
C26_3 C25_3 C24_3 119.2(2)
C25_3 C26_3 C21_3 118.7(2)

loop_
_geom_bond_atom_site_label_1
_geom_bond_atom_site_label_2
_geom_bond_distance
S1_1 N1_1 1.6074(17)
S1_1 N2_1 1.6090(17)
N1_1 C7_1 1.354(2)
N2_1 C8_1 1.350(2)
C1_1 C2_1 1.194(3)
C1_1 C21_1 1.432(3)
C2_1 C3_1 1.429(3)
C3_1 C4_1 1.374(3)
C3_1 C8_1 1.428(3)
C4_1 C5_1 1.410(3)
C5_1 C6_1 1.376(3)
C6_1 C7_1 1.435(3)
C6_1 C11_1 1.476(2)
C7_1 C8_1 1.437(3)
C11_1 C12_1 1.397(3)
C11_1 C16_1 1.400(3)
C12_1 C13_1 1.381(2)
C13_1 C14_1 1.391(3)
C14_1 O17_1 1.368(2)
C14_1 C15_1 1.387(3)
C15_1 C16_1 1.383(3)
O17_1 C17_1 1.423(2)
C21_1 C26_1 1.386(3)
C21_1 C22_1 1.387(3)
C22_1 N23_1 1.332(3)
N23_1 C24_1 1.335(3)
C24_1 C25_1 1.370(3)
C25_1 C26_1 1.377(3)
S1_2 N2_2 1.6112(18)
S1_2 N1_2 1.6137(16)
N1_2 C7_2 1.352(2)
N2_2 C8_2 1.347(2)
C1_2 C2_2 1.203(3)
C1_2 C21_2 1.436(3)
C2_2 C3_2 1.426(3)
C3_2 C4_2 1.372(3)
C3_2 C8_2 1.427(3)
C4_2 C5_2 1.416(3)
C5_2 C6_2 1.375(3)
C6_2 C7_2 1.439(3)
C6_2 C11_2 1.482(2)
C7_2 C8_2 1.436(2)
C11_2 C16_2 1.394(3)
C11_2 C12_2 1.399(3)
C12_2 C13_2 1.379(2)
C13_2 C14_2 1.387(3)
C14_2 O17_2 1.371(2)
C14_2 C15_2 1.387(3)
C15_2 C16_2 1.385(3)
O17_2 C17_2 1.424(3)
C21_2 C22_2 1.380(3)
C21_2 C26_2 1.382(3)
C22_2 N23_2 1.325(3)
N23_2 C24_2 1.331(3)
C24_2 C25_2 1.366(3)
C25_2 C26_2 1.379(3)
S1_3 N2_3 1.6074(17)
S1_3 N1_3 1.6089(17)
N1_3 C7_3 1.356(2)
N2_3 C8_3 1.348(3)
C1_3 C2_3 1.200(3)
C1_3 C21_3 1.431(3)
C2_3 C3_3 1.424(3)
C3_3 C4_3 1.371(3)
C3_3 C8_3 1.424(3)
C4_3 C5_3 1.414(3)
C5_3 C6_3 1.377(3)
C6_3 C7_3 1.440(3)
C6_3 C11_3 1.481(3)
C7_3 C8_3 1.438(3)
C11_3 C16_3 1.395(3)
C11_3 C12_3 1.396(3)
C12_3 C13_3 1.381(3)
C13_3 C14_3 1.379(3)
C14_3 O17_3 1.372(2)
C14_3 C15_3 1.381(3)
C15_3 C16_3 1.386(3)
O17_3 C17_3 1.416(3)
C21_3 C22_3 1.383(3)
C21_3 C26_3 1.389(3)
C22_3 N23_3 1.333(3)
N23_3 C24_3 1.330(3)
C24_3 C25_3 1.378(3)
C25_3 C26_3 1.376(3)
